data_7151556
loop_
_publ_author_name
'Asfari, Zouhair'
'Bilyk, Alexander'
'Bond, Cameron'
'Harrowfield, Jack M.'
'Koutsantonis, George A.'
'Lengkeek, Nigel'
'Mocerino, Mauro'
'Skelton, Brian W.'
'Sobolev, Alexandre N.'
'Strano, Simon'
'Vicens, Jacques'
'White, Allan H.'

_publ_section_title
;
 Factors influencing solvent adduct formation by calixarenes in the
 solid state.
;
_journal_issue 3
_journal_name_full 'Organic &amp; biomolecular chemistry'
_journal_page_first 387
_journal_page_last 396
_journal_paper_doi 10.1039/b308214h
_journal_volume 2
_journal_year 2004
_chemical_formula_sum 'C46.5 H59.75 N1.25 O4'
_chemical_formula_weight 700.24
_space_group_IT_number 33
_symmetry_cell_setting orthorhombic
_symmetry_space_group_name_Hall 'P 2c -2n'
_symmetry_space_group_name_H-M 'P n a 21'
_audit_creation_date 99-10-31
_audit_creation_method Xtal3.6
_cell_angle_alpha 90.00000
_cell_angle_beta 90.00000
_cell_angle_gamma 90.00000
_cell_formula_units_Z 4
_cell_length_a 26.3650(10)
_cell_length_b 12.6140(10)
_cell_length_c 12.585(3)
_cell_measurement_reflns_used 4979
_cell_measurement_temperature 150(2)
_cell_measurement_theta_max 24.8
_cell_measurement_theta_min 2.6
_cell_volume 4185.4(11)
_computing_cell_refinement 'Siemens SAINT (Siemens, 1995)'
_computing_data_collection 'Siemens SMART (Siemens, 1995)'
_computing_data_reduction xtal
_computing_molecular_graphics xtal
_computing_publication_material 'xtal BONDLA CIFIO'
_computing_structure_refinement 'xtal CRYLSQ'
_computing_structure_solution xtal
_diffrn_ambient_temperature 150(2)
_diffrn_measured_fraction_theta_full .99
_diffrn_measured_fraction_theta_max 1.0
_diffrn_measurement_device_type
;
Bruker SMART CCD diffractometer
;
_diffrn_measurement_method '\w scans'
_diffrn_radiation_detector 'CCD area detector'
_diffrn_radiation_monochromator graphite
_diffrn_radiation_source 'sealed tube'
_diffrn_radiation_type 'Mo K\a'
_diffrn_radiation_wavelength .71073
_diffrn_reflns_av_R_equivalents .105
_diffrn_reflns_av_sigmaI/netI .075
_diffrn_reflns_limit_h_max 31
_diffrn_reflns_limit_h_min -31
_diffrn_reflns_limit_k_max 14
_diffrn_reflns_limit_k_min -14
_diffrn_reflns_limit_l_max 14
_diffrn_reflns_limit_l_min -14
_diffrn_reflns_number 40712
_diffrn_reflns_theta_full 25.0
_diffrn_reflns_theta_max 25.0
_diffrn_reflns_theta_min 1.54
_diffrn_standards_decay_% 0
_exptl_absorpt_coefficient_mu .069
_exptl_absorpt_correction_T_max 0.928
_exptl_absorpt_correction_T_min 0.588
_exptl_absorpt_correction_type multi-scan
_exptl_absorpt_process_details
;
SADABS; Sheldrick, 1996
;
_exptl_crystal_colour colourless
_exptl_crystal_density_diffrn 1.111
_exptl_crystal_description prism
_exptl_crystal_F_000 1518
_exptl_crystal_size_max .25
_exptl_crystal_size_mid .12
_exptl_crystal_size_min .06
_refine_diff_density_max .328
_refine_diff_density_min -.297
_refine_ls_extinction_method none
_refine_ls_goodness_of_fit_all 1.133
_refine_ls_goodness_of_fit_ref 1.204
_refine_ls_hydrogen_treatment noref
_refine_ls_matrix_type full
_refine_ls_number_constraints 0
_refine_ls_number_parameters 554
_refine_ls_number_reflns 3310
_refine_ls_number_restraints 0
_refine_ls_R_factor_all .089
_refine_ls_R_factor_gt .073
_refine_ls_shift/su_max .036
_refine_ls_shift/su_mean .006
_refine_ls_structure_factor_coef F
_refine_ls_weighting_scheme calc
_refine_ls_wR_factor_all .08
_refine_ls_wR_factor_ref .078
_reflns_d_resolution_high .842
_reflns_d_resolution_low 13.148
_reflns_Friedel_coverage 0
_reflns_limit_h_max 31
_reflns_limit_h_min 0
_reflns_limit_k_max 14
_reflns_limit_k_min 0
_reflns_limit_l_max 14
_reflns_limit_l_min 0
_reflns_number_gt 3310
_reflns_number_total 3854
_reflns_threshold_expression 'F    > 4.00 sig(F   )'
_cod_data_source_file b308214h.txt
_cod_data_source_block k6
_cod_original_sg_symbol_Hall p_2c_-2n
_cod_original_sg_symbol_H-M P_n_a_21
_cod_original_formula_sum 'C46.5   H59.75  N1.25  O4'
_cod_database_code 7151556

loop_
_symmetry_equiv_pos_as_xyz
+x,+y,+z
-x,-y,1/2+z
1/2-x,1/2+y,1/2+z
1/2+x,1/2-y,+z

loop_
_atom_site_label
_atom_site_fract_x
_atom_site_fract_y
_atom_site_fract_z
_atom_site_U_iso_or_equiv
_atom_site_adp_type
_atom_site_calc_flag
_atom_site_calc_attached_atom
_atom_site_occupancy
_atom_site_disorder_assembly
_atom_site_disorder_group
O11 .27530(16) .1691(3) .00000 .034(2) Uani ? ? 1.00000 ? ?
C11 .2299(2) .1992(5) -.0444(6) .025(3) Uani ? ? 1.00000 ? ?
C12 .2070(2) .1282(5) -.1154(6) .030(3) Uani ? ? 1.00000 ? ?
C13 .1621(2) .1588(5) -.1637(6) .034(4) Uani ? ? 1.00000 ? ?
C14 .1386(2) .2557(5) -.1464(6) .032(3) Uani ? ? 1.00000 ? ?
C141 .0892(3) .2854(7) -.2034(7) .052(5) Uani ? ? 1.00000 ? ?
C142 .1011(7) .3885(13) -.2738(16) .063(11) Uani ? ? .50000 ? ?
C143 .0488(7) .330(2) -.108(2) .073(14) Uani ? ? .50000 ? ?
C144 .0637(8) .2113(18) -.259(3) .091(19) Uani ? ? .50000 ? ?
C142' .1027(7) .2792(16) -.3292(16) .072(12) Uani ? ? .50000 ? ?
C143' .0654(8) .3732(18) -.161(3) .090(18) Uani ? ? .50000 ? ?
C144' .0498(8) .190(2) -.1932(18) .064(13) Uani ? ? .50000 ? ?
C15 .1637(2) .3244(5) -.0768(6) .030(3) Uani ? ? 1.00000 ? ?
C16 .2089(2) .2988(4) -.0260(6) .023(3) Uani ? ? 1.00000 ? ?
C1 .2314(2) .3752(5) .0533(6) .030(3) Uani ? ? 1.00000 ? ?
O21 .27463(16) -.0328(3) .0708(5) .038(3) Uani ? ? 1.00000 ? ?
C21 .2294(2) -.0820(5) .0416(6) .029(3) Uani ? ? 1.00000 ? ?
C22 .2082(2) -.1530(5) .1133(6) .030(3) Uani ? ? 1.00000 ? ?
C23 .1632(2) -.2021(5) .0863(6) .029(3) Uani ? ? 1.00000 ? ?
C24 .1387(2) -.1857(5) -.0097(7) .032(4) Uani ? ? 1.00000 ? ?
C241 .0893(3) -.2445(5) -.0370(6) .034(4) Uani ? ? 1.00000 ? ?
C242 .1015(5) -.3623(9) -.0412(11) .064(8) Uani ? ? .736(12) ? ?
C243 .0659(4) -.2079(11) -.1374(11) .066(8) Uani ? ? .736(12) ? ?
C244 .0507(4) -.2288(9) .0551(10) .055(7) Uani ? ? .736(12) ? ?
C242' .0965(12) -.308(3) -.152(3) .059(9) Uiso ? ? .264(12) ? ?
C243' .0471(15) -.167(3) -.063(4) .084(12) Uiso ? ? .264(12) ? ?
C244' .0702(14) -.311(3) .033(3) .075(11) Uiso ? ? .264(12) ? ?
C25 .1618(3) -.1142(5) -.0788(7) .032(4) Uani ? ? 1.00000 ? ?
C26 .2069(2) -.0623(5) -.0557(6) .027(3) Uani ? ? 1.00000 ? ?
C2 .2282(2) .0184(5) -.1345(6) .031(3) Uani ? ? 1.00000 ? ?
O31 .27720(16) .0359(3) .2736(4) .033(2) Uani ? ? 1.00000 ? ?
C31 .2325(2) .0068(5) .3244(6) .030(3) Uani ? ? 1.00000 ? ?
C32 .2106(2) .0791(5) .3960(6) .029(3) Uani ? ? 1.00000 ? ?
C33 .1662(2) .0522(4) .4475(6) .031(3) Uani ? ? 1.00000 ? ?
C34 .1421(2) -.0471(5) .4313(6) .032(3) Uani ? ? 1.00000 ? ?
C341 .0945(3) -.0752(5) .4917(7) .038(4) Uani ? ? 1.00000 ? ?
C342 .1055(4) -.0732(7) .6126(10) .050(6) Uani ? ? .795(12) ? ?
C343 .0742(4) -.1845(8) .4647(11) .061(7) Uani ? ? .795(12) ? ?
C344 .0534(3) .0119(10) .4672(10) .058(7) Uani ? ? .795(12) ? ?
C342' .0790(17) -.013(4) .571(4) .069(14) Uiso ? ? .205(12) ? ?
C343' .1001(19) -.195(4) .545(5) .077(15) Uiso ? ? .205(12) ? ?
C344' .0520(17) -.100(4) .403(4) .069(14) Uiso ? ? .205(12) ? ?
C35 .1651(3) -.1155(5) .3590(7) .031(4) Uani ? ? 1.00000 ? ?
C36 .2096(3) -.0917(5) .3047(6) .032(4) Uani ? ? 1.00000 ? ?
C3 .2308(3) -.1688(5) .2245(6) .030(3) Uani ? ? 1.00000 ? ?
O41 .27717(15) .2405(3) .2039(5) .028(2) Uani ? ? 1.00000 ? ?
C41 .2327(2) .2868(5) .2341(6) .028(3) Uani ? ? 1.00000 ? ?
C42 .2100(2) .3586(4) .1627(6) .028(3) Uani ? ? 1.00000 ? ?
C43 .1662(2) .4115(5) .1935(6) .033(4) Uani ? ? 1.00000 ? ?
C44 .1427(2) .3950(5) .2919(6) .033(4) Uani ? ? 1.00000 ? ?
C441 .0947(3) .4521(6) .3217(8) .053(5) Uani ? ? 1.00000 ? ?
C442 .1040(4) .5725(7) .3205(10) .050(6) Uani ? ? .755(12) ? ?
C443 .0704(6) .4157(12) .4230(15) .085(11) Uani ? ? .755(12) ? ?
C444 .0526(4) .4305(9) .2285(12) .062(7) Uani ? ? .755(12) ? ?
C442' .0813(12) .542(3) .259(3) .051(9) Uiso ? ? .245(12) ? ?
C443' .1141(10) .518(2) .445(2) .037(8) Uiso ? ? .245(12) ? ?
C444' .0584(14) .372(3) .361(3) .054(10) Uiso ? ? .245(12) ? ?
C45 .1665(2) .3221(5) .3612(6) .032(4) Uani ? ? 1.00000 ? ?
C46 .2110(2) .2686(5) .3331(6) .031(4) Uani ? ? 1.00000 ? ?
C4 .2327(2) .1902(5) .4110(6) .032(3) Uani ? ? 1.00000 ? ?
N01 .0337(3) .1376(10) .1629(12) .139(9) Uani ? ? 1.00000 ? ?
C011 .0748(3) .1216(7) .1540(9) .063(5) Uani ? ? 1.00000 ? ?
C012 .1274(2) .1013(7) .1437(9) .054(4) Uani ? ? 1.00000 ? ?
N02 -.1342(10) .402(2) .132(3) .070(18) Uani ? ? .243(9) ? ?
C021 -.0898(10) .403(2) .126(3) .038(15) Uani ? ? .243(9) ? ?
C022 -.0355(12) .389(3) .135(4) .07(2) Uani ? ? .243(9) ? ?
H11 .27834 .20841 .05704 .05100 Uiso ? ? 1.00000 ? ?
H13 .14676 .11026 -.21378 .04200 Uiso ? ? 1.00000 ? ?
H142a .07097 .41063 -.31465 .16400 Uiso ? ? .50000 ? ?
H142b .12678 .37407 -.32841 .16400 Uiso ? ? .50000 ? ?
H142c .11191 .44631 -.23364 .16400 Uiso ? ? .50000 ? ?
H143a .02047 .36319 -.14479 .11800 Uiso ? ? .50000 ? ?
H143b .06833 .40535 -.08688 .11800 Uiso ? ? .50000 ? ?
H143c .04587 .29582 -.05644 .11800 Uiso ? ? .50000 ? ?
H144a .03088 .22847 -.28114 .25800 Uiso ? ? .50000 ? ?
H144b .05123 .15338 -.19332 .25800 Uiso ? ? .50000 ? ?
H144c .08025 .16428 -.30000 .25800 Uiso ? ? .50000 ? ?
H142'a .07269 .30021 -.36784 .04700 Uiso ? ? .50000 ? ?
H142'b .11351 .21396 -.34756 .04700 Uiso ? ? .50000 ? ?
H142'c .12812 .33300 -.34269 .04700 Uiso ? ? .50000 ? ?
H143'a .03884 .39975 -.21076 .05700 Uiso ? ? .50000 ? ?
H143'b .09353 .43969 -.18938 .05700 Uiso ? ? .50000 ? ?
H143'c .06299 .38516 -.09931 .05700 Uiso ? ? .50000 ? ?
H144'a .01888 .20739 -.22476 .07400 Uiso ? ? .50000 ? ?
H144'b .04370 .17991 -.11644 .07400 Uiso ? ? .50000 ? ?
H144'c .06338 .12708 -.21983 .07400 Uiso ? ? .50000 ? ?
H15 .14923 .39257 -.06522 .03900 Uiso ? ? 1.00000 ? ?
H1a .22393 .44589 .02917 .03500 Uiso ? ? 1.00000 ? ?
H1b .26705 .36593 .05389 .03500 Uiso ? ? 1.00000 ? ?
H21 .27778 .02418 .03051 .05400 Uiso ? ? 1.00000 ? ?
H23 .14872 -.25077 .13434 .03700 Uiso ? ? 1.00000 ? ?
H242a .07010 -.40046 -.05655 .12300 Uiso ? ? .736(12) ? ?
H242b .11189 -.38472 .02880 .12300 Uiso ? ? .736(12) ? ?
H242c .12559 -.37799 -.09089 .12300 Uiso ? ? .736(12) ? ?
H243a .03494 -.24259 -.15144 .12500 Uiso ? ? .736(12) ? ?
H243b .08787 -.21199 -.19566 .12500 Uiso ? ? .736(12) ? ?
H243c .05702 -.13073 -.12943 .12500 Uiso ? ? .736(12) ? ?
H244a .02070 -.26535 .04013 .09700 Uiso ? ? .736(12) ? ?
H244b .04483 -.15610 .06570 .09700 Uiso ? ? .736(12) ? ?
H244c .06581 -.25798 .11897 .09700 Uiso ? ? .736(12) ? ?
H242'a .06520 -.34703 -.17086 .07200 Uiso ? ? .264(12) ? ?
H242'b .12266 -.36129 -.14858 .07200 Uiso ? ? .264(12) ? ?
H242'c .10360 -.26248 -.21015 .07200 Uiso ? ? .264(12) ? ?
H243'a .01517 -.19471 -.07442 .09900 Uiso ? ? .264(12) ? ?
H243'b .05523 -.11364 -.11372 .09900 Uiso ? ? .264(12) ? ?
H243'c .04111 -.11872 .00584 .09900 Uiso ? ? .264(12) ? ?
H244'a .03854 -.34117 .00336 .08600 Uiso ? ? .264(12) ? ?
H244'b .06048 -.27415 .09595 .08600 Uiso ? ? .264(12) ? ?
H244'c .09196 -.36655 .04835 .08600 Uiso ? ? .264(12) ? ?
H25 .14600 -.09980 -.14668 .04100 Uiso ? ? 1.00000 ? ?
H2a .26412 .02076 -.12902 .04000 Uiso ? ? 1.00000 ? ?
H2b .21985 -.00363 -.20649 .04000 Uiso ? ? 1.00000 ? ?
H31 .28210 -.00208 .21035 .05000 Uiso ? ? 1.00000 ? ?
H33 .15130 .10069 .49519 .03900 Uiso ? ? 1.00000 ? ?
H342a .07531 -.08850 .64915 .08000 Uiso ? ? .795(12) ? ?
H342b .11582 -.00125 .63058 .08000 Uiso ? ? .795(12) ? ?
H342c .13140 -.11982 .62907 .08000 Uiso ? ? .795(12) ? ?
H343a .04329 -.19465 .50067 .10000 Uiso ? ? .795(12) ? ?
H343b .09746 -.23588 .47607 .10000 Uiso ? ? .795(12) ? ?
H343c .06524 -.18433 .38678 .10000 Uiso ? ? .795(12) ? ?
H344a .02314 -.00461 .50338 .09500 Uiso ? ? .795(12) ? ?
H344b .04661 .01573 .39219 .09500 Uiso ? ? .795(12) ? ?
H344c .06564 .07936 .48985 .09500 Uiso ? ? .795(12) ? ?
H342'a .04577 -.03672 .59554 .07000 Uiso ? ? .205(12) ? ?
H342'b .06846 .05954 .53528 .07000 Uiso ? ? .205(12) ? ?
H342'c .10045 .00119 .62060 .07000 Uiso ? ? .205(12) ? ?
H343'a .06900 -.20050 .56989 .09500 Uiso ? ? .205(12) ? ?
H343'b .12723 -.18592 .57991 .09500 Uiso ? ? .205(12) ? ?
H343'c .10422 -.23230 .47643 .09500 Uiso ? ? .205(12) ? ?
H344'a .01900 -.11531 .42847 .08400 Uiso ? ? .205(12) ? ?
H344'b .06059 -.15362 .35018 .08400 Uiso ? ? .205(12) ? ?
H344'c .04557 -.03476 .35379 .08400 Uiso ? ? .205(12) ? ?
H35 .14905 -.18225 .34509 .04000 Uiso ? ? 1.00000 ? ?
H3a .26736 -.15850 .21954 .04100 Uiso ? ? 1.00000 ? ?
H3b .22508 -.23939 .24744 .04100 Uiso ? ? 1.00000 ? ?
H41 .28036 .18181 .24059 .04200 Uiso ? ? 1.00000 ? ?
H43 .15098 .46143 .14496 .04000 Uiso ? ? 1.00000 ? ?
H442a .07406 .60936 .33615 .08100 Uiso ? ? .755(12) ? ?
H442b .11426 .59224 .24778 .08100 Uiso ? ? .755(12) ? ?
H442c .13037 .59014 .36632 .08100 Uiso ? ? .755(12) ? ?
H443a .03892 .45378 .43027 .13100 Uiso ? ? .755(12) ? ?
H443b .09096 .42066 .47726 .13100 Uiso ? ? .755(12) ? ?
H443c .05997 .34079 .40964 .13100 Uiso ? ? .755(12) ? ?
H444a .02122 .46575 .24574 .10100 Uiso ? ? .755(12) ? ?
H444b .04569 .35643 .22206 .10100 Uiso ? ? .755(12) ? ?
H444c .06421 .45665 .16207 .10100 Uiso ? ? .755(12) ? ?
H442'a .05024 .57177 .27389 .05300 Uiso ? ? .245(12) ? ?
H442'b .07653 .51404 .18002 .05300 Uiso ? ? .245(12) ? ?
H442'c .10730 .59131 .25103 .05300 Uiso ? ? .245(12) ? ?
H443'a .08474 .55591 .47153 .03800 Uiso ? ? .245(12) ? ?
H443'b .14075 .56334 .43039 .03800 Uiso ? ? .245(12) ? ?
H443'c .12300 .46366 .49483 .03800 Uiso ? ? .245(12) ? ?
H444'a .02650 .40502 .37349 .07200 Uiso ? ? .245(12) ? ?
H444'b .07034 .33329 .41339 .07200 Uiso ? ? .245(12) ? ?
H444'c .05143 .32382 .29705 .07200 Uiso ? ? .245(12) ? ?
H45 .15191 .31004 .42876 .04100 Uiso ? ? 1.00000 ? ?
H4a .26883 .18688 .40018 .04200 Uiso ? ? 1.00000 ? ?
H4b .22595 .21382 .48017 .04200 Uiso ? ? 1.00000 ? ?
H012a .14296 .07794 .20655 .07900 Uiso ? ? 1.00000 ? ?
H012b .14563 .16216 .11689 .07900 Uiso ? ? 1.00000 ? ?
H012c .13330 .04693 .08929 .07900 Uiso ? ? 1.00000 ? ?
H022a -.01809 .41713 .07605 .11100 Uiso ? ? .243(9) ? ?
H022b -.02669 .31619 .14414 .11100 Uiso ? ? .243(9) ? ?
H022c -.02360 .42610 .19840 .11100 Uiso ? ? .243(9) ? ?

loop_
_atom_site_aniso_label
_atom_site_aniso_U_11
_atom_site_aniso_U_22
_atom_site_aniso_U_33
_atom_site_aniso_U_12
_atom_site_aniso_U_13
_atom_site_aniso_U_23
O11 .037(2) .031(2) .035(3) .001(2) -.002(2) -.008(2)
C11 .024(3) .024(3) .026(3) -.004(3) .002(3) .008(3)
C12 .042(4) .024(3) .026(3) -.002(3) .009(3) .004(3)
C13 .033(3) .043(4) .027(4) -.008(3) -.005(3) -.001(3)
C14 .050(4) .024(3) .023(3) .002(3) -.004(3) .005(3)
C141 .049(5) .065(5) .040(4) .002(4) -.017(4) -.002(4)
C142 .063(10) .061(11) .066(12) .017(9) -.013(9) .030(9)
C143 .031(10) .102(18) .085(16) -.000(10) .015(9) .025(13)
C144 .040(12) .058(13) .18(3) .016(10) -.030(16) -.034(18)
C142' .076(12) .090(14) .049(10) .002(11) -.014(10) .036(11)
C143' .049(13) .070(15) .15(3) .041(11) -.056(15) -.071(17)
C144' .050(12) .084(15) .059(13) -.022(10) -.002(10) -.002(11)
C15 .037(4) .024(3) .031(4) .001(3) .004(3) -.001(3)
C16 .029(3) .018(3) .023(3) -.002(2) .003(3) -.007(3)
C1 .029(3) .027(3) .033(4) -.004(3) -.004(3) .008(3)
O21 .039(3) .031(2) .044(3) -.003(2) -.001(2) .004(2)
C21 .036(3) .029(3) .022(3) .003(3) -.002(3) -.013(3)
C22 .038(4) .024(3) .028(3) .003(3) -.004(3) .004(3)
C23 .040(4) .021(3) .027(4) .002(3) .007(3) -.003(3)
C24 .038(4) .028(3) .031(4) -.002(3) .001(3) .003(3)
C241 .053(4) .017(3) .033(4) -.005(3) -.003(3) .003(3)
C242 .078(8) .048(7) .067(9) -.018(6) -.003(7) -.008(6)
C243 .049(7) .094(10) .054(8) -.040(7) -.029(6) .027(7)
C244 .054(7) .063(8) .049(7) -.005(6) .004(6) -.012(6)
C25 .045(4) .027(3) .024(4) .006(3) -.001(3) -.004(3)
C26 .033(3) .019(3) .029(4) .001(3) .003(3) .002(3)
C2 .048(4) .027(3) .017(3) -.001(3) .002(3) .002(3)
O31 .038(2) .031(2) .029(2) .003(2) .001(2) -.001(2)
C31 .033(3) .026(3) .030(4) .002(3) -.005(3) -.007(3)
C32 .035(3) .024(3) .027(4) -.000(3) -.006(3) .001(3)
C33 .047(4) .016(3) .030(4) .002(3) -.007(3) -.009(3)
C34 .030(3) .034(3) .032(4) .004(3) -.004(3) -.001(3)
C341 .043(4) .028(3) .044(4) -.001(3) .001(3) -.004(3)
C342 .059(6) .038(5) .054(7) -.004(4) .013(5) .005(5)
C343 .058(6) .045(6) .081(9) -.015(5) .021(6) -.020(6)
C344 .026(4) .091(8) .058(7) .007(5) .009(5) .017(6)
C35 .037(4) .027(3) .028(4) -.003(3) -.006(3) .002(3)
C36 .043(4) .027(3) .024(3) .006(3) -.005(3) .007(3)
C3 .048(4) .020(3) .021(3) .004(3) -.009(3) -.002(3)
O41 .038(2) .025(2) .022(2) .0006(18) -.002(2) .0018(19)
C41 .026(3) .021(3) .035(4) -.005(3) -.005(3) .014(3)
C42 .035(3) .024(3) .024(3) -.008(3) -.001(3) -.007(3)
C43 .040(4) .023(3) .036(4) -.000(3) .004(3) .009(3)
C44 .039(4) .027(3) .033(4) -.003(3) .008(3) -.002(3)
C441 .044(4) .046(4) .070(6) .012(4) .019(4) .012(4)
C442 .061(7) .022(5) .067(8) .010(5) .011(6) -.002(5)
C443 .078(10) .081(10) .097(12) .040(8) .054(10) .043(10)
C444 .030(5) .052(7) .105(10) .005(5) -.005(6) .010(7)
C45 .041(4) .025(3) .029(4) -.004(3) .005(3) .005(3)
C46 .043(4) .025(3) .024(4) -.006(3) -.001(3) -.000(3)
C4 .038(3) .026(3) .031(4) -.006(3) -.003(3) -.005(3)
N01 .064(5) .191(12) .162(11) .016(6) -.013(7) -.073(10)
C011 .051(4) .070(6) .068(6) .001(4) -.010(5) -.027(5)
C012 .055(4) .048(4) .059(5) .003(4) .003(5) -.000(4)
N02 .059(16) .058(17) .09(2) .013(16) .03(2) .001(16)
C021 .041(14) .020(13) .05(2) -.012(13) -.004(15) .005(12)
C022 .08(2) .07(2) .07(2) -.03(2) .04(2) -.005(18)

loop_
_atom_type_symbol
_atom_type_description
_atom_type_oxidation_number
_atom_type_number_in_cell
_atom_type_scat_dispersion_real
_atom_type_scat_dispersion_imag
_atom_type_scat_source
C ? 0 186 .002 .002 'Int Tables Vol IV Tables 2.2B and 2.3.1'
H ? 0 239 0 0 'Int Tables Vol IV Tables 2.2B and 2.3.1'
N ? 0 5 .004 .003 'Int Tables Vol IV Tables 2.2B and 2.3.1'
O ? 0 16 .008 .006 'Int Tables Vol IV Tables 2.2B and 2.3.1'

loop_
_diffrn_attenuator_code
_diffrn_attenuator_scale
? ?

loop_
_geom_angle_atom_site_label_1
_geom_angle_atom_site_label_2
_geom_angle_atom_site_label_3
_geom_angle_site_symmetry_1
_geom_angle_site_symmetry_2
_geom_angle_site_symmetry_3
_geom_angle
_geom_angle_publ_flag
C11 O11 H11 . . . 104.9 ?
O11 C11 C12 . . . 117.2(5) ?
O11 C11 C16 . . . 121.8(6) ?
C12 C11 C16 . . . 120.8(6) ?
C11 C12 C13 . . . 118.0(6) ?
C11 C12 C2 . . . 121.9(6) ?
C13 C12 C2 . . . 120.0(6) ?
C12 C13 C14 . . . 123.9(6) ?
C12 C13 H13 . . . 117.9 ?
C14 C13 H13 . . . 118.2 ?
C13 C14 C141 . . . 121.4(6) ?
C13 C14 C15 . . . 115.7(6) ?
C141 C14 C15 . . . 122.9(6) ?
C14 C141 C142 . . . 106.9(8) ?
C14 C141 C143 . . . 106.5(10) ?
C14 C141 C144 . . . 119.8(11) ?
C14 C141 C142' . . . 105.0(8) ?
C14 C141 C143' . . . 113.8(13) ?
C14 C141 C144' . . . 109.5(10) ?
C142 C141 C143 . . . 104.0(12) ?
C142 C141 C144 . . . 112.0(15) ?
C143 C141 C144 . . . 106.4(14) ?
C142' C141 C143' . . . 120.8(16) ?
C142' C141 C144' . . . 100.7(12) ?
C143' C141 C144' . . . 106.0(13) ?
C141 C142 H142a . . . 111.1 ?
C141 C142 H142b . . . 111.7 ?
C141 C142 H142c . . . 113.3 ?
H142a C142 H142b . . . 104.0 ?
H142a C142 H142c . . . 108.0 ?
H142b C142 H142c . . . 108.3 ?
C141 C143 H143a . . . 107 ?
C141 C143 H143b . . . 99.3 ?
C141 C143 H143c . . . 117 ?
H143a C143 H143b . . . 96 ?
H143a C143 H143c . . . 124 ?
H143b C143 H143c . . . 109 ?
C141 C144 H144a . . . 117 ?
C141 C144 H144b . . . 102 ?
C141 C144 H144c . . . 121 ?
H144a C144 H144b . . . 95.6 ?
H144a C144 H144c . . . 116 ?
H144b C144 H144c . . . 98 ?
C141 C142' H142'a . . . 107.4 ?
C141 C142' H142'b . . . 111.3 ?
C141 C142' H142'c . . . 106.8 ?
H142'a C142' H142'b . . . 112 ?
H142'a C142' H142'c . . . 107 ?
H142'b C142' H142'c . . . 112.1 ?
C141 C143' H143'a . . . 111 ?
C141 C143' H143'b . . . 99.9 ?
C141 C143' H143'c . . . 124 ?
H143'a C143' H143'b . . . 91 ?
H143'a C143' H143'c . . . 119 ?
H143'b C143' H143'c . . . 102 ?
C141 C144' H144'a . . . 111 ?
C141 C144' H144'b . . . 106.7 ?
C141 C144' H144'c . . . 111.3 ?
H144'a C144' H144'b . . . 108 ?
H144'a C144' H144'c . . . 112 ?
H144'b C144' H144'c . . . 107 ?
C14 C15 C16 . . . 123.3(6) ?
C14 C15 H15 . . . 117.8 ?
C16 C15 H15 . . . 118.9 ?
C11 C16 C15 . . . 118.2(6) ?
C11 C16 C1 . . . 122.1(6) ?
C15 C16 C1 . . . 119.5(5) ?
C16 C1 C42 . . . 111.8(5) ?
C16 C1 H1a . . . 107.7 ?
C16 C1 H1b . . . 108.4 ?
C42 C1 H1a . . . 110.0 ?
C42 C1 H1b . . . 110.3 ?
H1a C1 H1b . . . 108.6 ?
C21 O21 H21 . . . 106.9 ?
O21 C21 C22 . . . 117.4(7) ?
O21 C21 C26 . . . 121.4(6) ?
C22 C21 C26 . . . 121.2(6) ?
C21 C22 C23 . . . 118.4(7) ?
C21 C22 C3 . . . 121.3(6) ?
C23 C22 C3 . . . 120.0(6) ?
C22 C23 C24 . . . 123.2(6) ?
C22 C23 H23 . . . 118.8 ?
C24 C23 H23 . . . 118.0 ?
C23 C24 C241 . . . 121.1(6) ?
C23 C24 C25 . . . 116.0(6) ?
C241 C24 C25 . . . 122.9(7) ?
C24 C241 C242 . . . 107.5(7) ?
C24 C241 C243 . . . 113.1(7) ?
C24 C241 C244 . . . 109.0(7) ?
C24 C241 C242' . . . 109.3(12) ?
C24 C241 C243' . . . 111.1(17) ?
C24 C241 C244' . . . 118.9(18) ?
C242 C241 C243 . . . 111.3(9) ?
C242 C241 C244 . . . 106.8(8) ?
C243 C241 C244 . . . 108.9(8) ?
C242' C241 C243' . . . 102(2) ?
C242' C241 C244' . . . 108(2) ?
C243' C241 C244' . . . 106(2) ?
C241 C242 H242a . . . 108.0 ?
C241 C242 H242b . . . 108.3 ?
C241 C242 H242c . . . 112.4 ?
H242a C242 H242b . . . 106.1 ?
H242a C242 H242c . . . 110.3 ?
H242b C242 H242c . . . 111.4 ?
C241 C243 H243a . . . 112.1 ?
C241 C243 H243b . . . 113.2 ?
C241 C243 H243c . . . 108.3 ?
H243a C243 H243b . . . 111.4 ?
H243a C243 H243c . . . 105.5 ?
H243b C243 H243c . . . 106.0 ?
C241 C244 H244a . . . 109.9 ?
C241 C244 H244b . . . 109.8 ?
C241 C244 H244c . . . 107.5 ?
H244a C244 H244b . . . 111.8 ?
H244a C244 H244c . . . 109.1 ?
H244b C244 H244c . . . 108.7 ?
C241 C242' H242'a . . . 111 ?
C241 C242' H242'b . . . 112 ?
C241 C242' H242'c . . . 114 ?
H242'a C242' H242'b . . . 105 ?
H242'a C242' H242'c . . . 106 ?
H242'b C242' H242'c . . . 108 ?
C241 C243' H243'a . . . 118 ?
C241 C243' H243'b . . . 116 ?
C241 C243' H243'c . . . 108 ?
H243'a C243' H243'b . . . 112 ?
H243'a C243' H243'c . . . 102 ?
H243'b C243' H243'c . . . 100 ?
C241 C244' H244'a . . . 109 ?
C241 C244' H244'b . . . 110 ?
C241 C244' H244'c . . . 113 ?
H244'a C244' H244'b . . . 106 ?
H244'a C244' H244'c . . . 108 ?
H244'b C244' H244'c . . . 111 ?
C24 C25 C26 . . . 123.3(7) ?
C24 C25 H25 . . . 119.1 ?
C26 C25 H25 . . . 117.7 ?
C21 C26 C25 . . . 117.9(6) ?
C21 C26 C2 . . . 122.5(6) ?
C25 C26 C2 . . . 119.5(7) ?
C12 C2 C26 . . . 111.8(6) ?
C12 C2 H2a . . . 109.1 ?
C12 C2 H2b . . . 109.1 ?
C26 C2 H2a . . . 109.8 ?
C26 C2 H2b . . . 109.4 ?
H2a C2 H2b . . . 107.6 ?
C31 O31 H31 . . . 111.9 ?
O31 C31 C32 . . . 118.1(5) ?
O31 C31 C36 . . . 121.1(6) ?
C32 C31 C36 . . . 120.8(6) ?
C31 C32 C33 . . . 119.3(6) ?
C31 C32 C4 . . . 121.2(6) ?
C33 C32 C4 . . . 119.4(6) ?
C32 C33 C34 . . . 122.0(6) ?
C32 C33 H33 . . . 119.5 ?
C34 C33 H33 . . . 118.5 ?
C33 C34 C341 . . . 120.5(6) ?
C33 C34 C35 . . . 116.5(6) ?
C341 C34 C35 . . . 123.1(6) ?
C34 C341 C342 . . . 109.7(6) ?
C34 C341 C343 . . . 113.2(7) ?
C34 C341 C344 . . . 108.0(6) ?
C34 C341 C342' . . . 119(2) ?
C34 C341 C343' . . . 110.1(18) ?
C34 C341 C344' . . . 106.0(18) ?
C342 C341 C343 . . . 107.5(8) ?
C342 C341 C344 . . . 108.0(7) ?
C343 C341 C344 . . . 110.3(7) ?
C342' C341 C343' . . . 106(3) ?
C342' C341 C344' . . . 114(3) ?
C343' C341 C344' . . . 99(2) ?
C341 C342 H342a . . . 108.7 ?
C341 C342 H342b . . . 107.2 ?
C341 C342 H342c . . . 110.3 ?
H342a C342 H342b . . . 108.4 ?
H342a C342 H342c . . . 112.7 ?
H342b C342 H342c . . . 109.4 ?
C341 C343 H343a . . . 108.7 ?
C341 C343 H343b . . . 112.1 ?
C341 C343 H343c . . . 107.4 ?
H343a C343 H343b . . . 114.4 ?
H343a C343 H343c . . . 105.3 ?
H343b C343 H343c . . . 108.4 ?
C341 C344 H344a . . . 109.6 ?
C341 C344 H344b . . . 110.9 ?
C341 C344 H344c . . . 109.4 ?
H344a C344 H344b . . . 109.0 ?
H344a C344 H344c . . . 109.8 ?
H344b C344 H344c . . . 108.1 ?
C341 C342' H342'a . . . 109 ?
C341 C342' H342'b . . . 106 ?
C341 C342' H342'c . . . 117 ?
H342'a C342' H342'b . . . 100 ?
H342'a C342' H342'c . . . 115 ?
H342'b C342' H342'c . . . 108 ?
C341 C343' H343'a . . . 97 ?
C341 C343' H343'b . . . 99 ?
C341 C343' H343'c . . . 95 ?
H343'a C343' H343'b . . . 128 ?
H343'a C343' H343'c . . . 112 ?
H343'b C343' H343'c . . . 115 ?
C341 C344' H344'a . . . 117 ?
C341 C344' H344'b . . . 116 ?
C341 C344' H344'c . . . 112 ?
H344'a C344' H344'b . . . 107 ?
H344'a C344' H344'c . . . 102 ?
H344'b C344' H344'c . . . 100 ?
C34 C35 C36 . . . 123.6(6) ?
C34 C35 H35 . . . 118.2 ?
C36 C35 H35 . . . 118.1 ?
C31 C36 C35 . . . 117.8(6) ?
C31 C36 C3 . . . 122.0(6) ?
C35 C36 C3 . . . 120.1(6) ?
C22 C3 C36 . . . 112.5(5) ?
C22 C3 H3a . . . 108.0 ?
C22 C3 H3b . . . 109.8 ?
C36 C3 H3a . . . 108.8 ?
C36 C3 H3b . . . 110.1 ?
H3a C3 H3b . . . 107.5 ?
C41 O41 H41 . . . 107.3 ?
O41 C41 C42 . . . 117.6(6) ?
O41 C41 C46 . . . 122.2(6) ?
C42 C41 C46 . . . 120.1(6) ?
C1 C42 C41 . . . 120.9(5) ?
C1 C42 C43 . . . 120.1(6) ?
C41 C42 C43 . . . 119.0(7) ?
C42 C43 C44 . . . 122.9(6) ?
C42 C43 H43 . . . 118.8 ?
C44 C43 H43 . . . 118.3 ?
C43 C44 C441 . . . 121.5(7) ?
C43 C44 C45 . . . 116.5(6) ?
C441 C44 C45 . . . 122.0(7) ?
C44 C441 C442 . . . 109.7(7) ?
C44 C441 C443 . . . 115.2(8) ?
C44 C441 C444 . . . 108.2(7) ?
C44 C441 C442' . . . 117.0(15) ?
C44 C441 C443' . . . 101.1(10) ?
C44 C441 C444' . . . 107.4(15) ?
C442 C441 C443 . . . 112.2(9) ?
C442 C441 C444 . . . 105.3(8) ?
C443 C441 C444 . . . 105.5(9) ?
C442' C441 C443' . . . 100.0(17) ?
C442' C441 C444' . . . 125(2) ?
C443' C441 C444' . . . 102.1(19) ?
C441 C442 H442a . . . 110.7 ?
C441 C442 H442b . . . 107.6 ?
C441 C442 H442c . . . 110.4 ?
H442a C442 H442b . . . 107.6 ?
H442a C442 H442c . . . 112.4 ?
H442b C442 H442c . . . 108.1 ?
C441 C443 H443a . . . 107.3 ?
C441 C443 H443b . . . 112.1 ?
C441 C443 H443c . . . 105.3 ?
H443a C443 H443b . . . 115.1 ?
H443a C443 H443c . . . 104.5 ?
H443b C443 H443c . . . 111.7 ?
C441 C444 H444a . . . 110.2 ?
C441 C444 H444b . . . 110.6 ?
C441 C444 H444c . . . 110.7 ?
H444a C444 H444b . . . 107.9 ?
H444a C444 H444c . . . 108.3 ?
H444b C444 H444c . . . 109.0 ?
C441 C442' H442'a . . . 116 ?
C441 C442' H442'b . . . 106 ?
C441 C442' H442'c . . . 114 ?
H442'a C442' H442'b . . . 102 ?
H442'a C442' H442'c . . . 114 ?
H442'b C442' H442'c . . . 102 ?
C441 C443' H443'a . . . 107 ?
C441 C443' H443'b . . . 109 ?
C441 C443' H443'c . . . 108 ?
H443'a C443' H443'b . . . 111 ?
H443'a C443' H443'c . . . 109 ?
H443'b C443' H443'c . . . 113 ?
C441 C444' H444'a . . . 109 ?
C441 C444' H444'b . . . 113 ?
C441 C444' H444'c . . . 105 ?
H444'a C444' H444'b . . . 115 ?
H444'a C444' H444'c . . . 104 ?
H444'b C444' H444'c . . . 109 ?
C44 C45 C46 . . . 122.0(7) ?
C44 C45 H45 . . . 118.6 ?
C46 C45 H45 . . . 119.4 ?
C41 C46 C45 . . . 119.5(6) ?
C41 C46 C4 . . . 122.3(6) ?
C45 C46 C4 . . . 118.1(7) ?
C32 C4 C46 . . . 112.1(6) ?
C32 C4 H4a . . . 108.6 ?
C32 C4 H4b . . . 109.5 ?
C46 C4 H4a . . . 108.2 ?
C46 C4 H4b . . . 108.9 ?
H4a C4 H4b . . . 109.6 ?
N01 C011 C012 . . . 179.4(14) ?
C011 C012 H012a . . . 114.0 ?
C011 C012 H012b . . . 112.0 ?
C011 C012 H012c . . . 110.2 ?
H012a C012 H012b . . . 109.0 ?
H012a C012 H012c . . . 107.4 ?
H012b C012 H012c . . . 103.5 ?
N02 C021 C022 . . . 169(4) ?
C021 C022 H022a . . . 112 ?
C021 C022 H022b . . . 112 ?
C021 C022 H022c . . . 109 ?
H022a C022 H022b . . . 110 ?
H022a C022 H022c . . . 108 ?
H022b C022 H022c . . . 107 ?

loop_
_geom_bond_atom_site_label_1
_geom_bond_atom_site_label_2
_geom_bond_site_symmetry_1
_geom_bond_site_symmetry_2
_geom_bond_distance
_geom_bond_publ_flag
O11 C11 . . 1.375(7) ?
O11 H11 . . .876 ?
C11 C12 . . 1.401(9) ?
C11 C16 . . 1.393(8) ?
C12 C13 . . 1.386(9) ?
C12 C2 . . 1.512(9) ?
C13 C14 . . 1.387(9) ?
C13 H13 . . .967 ?
C14 C141 . . 1.534(11) ?
C14 C15 . . 1.399(10) ?
C141 C142 . . 1.60(2) ?
C141 C143 . . 1.70(2) ?
C141 C144 . . 1.35(3) ?
C141 C142' . . 1.62(2) ?
C141 C143' . . 1.38(3) ?
C141 C144' . . 1.59(3) ?
C142 H142a . . .987 ?
C142 H142b . . .982 ?
C142 H142c . . .931 ?
C143 H143a . . .97 ?
C143 H143b . . 1.11 ?
C143 H143c . . .79 ?
C144 H144a . . .93 ?
C144 H144b . . 1.15 ?
C144 H144c . . .90 ?
C142' H142'a . . .965 ?
C142' H142'b . . .90 ?
C142' H142'c . . .97 ?
C143' H143'a . . .99 ?
C143' H143'b . . 1.17 ?
C143' H143'c . . .80 ?
C144' H144'a . . .93 ?
C144' H144'b . . .99 ?
C144' H144'c . . .94 ?
C15 C16 . . 1.391(9) ?
C15 H15 . . .952 ?
C16 C1 . . 1.507(9) ?
C1 C42 . . 1.503(11) ?
C1 H1a . . .962 ?
C1 H1b . . .948 ?
O21 C21 . . 1.394(8) ?
O21 H21 . . .883 ?
C21 C22 . . 1.390(10) ?
C21 C26 . . 1.383(11) ?
C22 C23 . . 1.381(9) ?
C22 C3 . . 1.533(11) ?
C23 C24 . . 1.386(11) ?
C23 H23 . . .942 ?
C24 C241 . . 1.538(9) ?
C24 C25 . . 1.392(10) ?
C241 C242 . . 1.521(13) ?
C241 C243 . . 1.480(15) ?
C241 C244 . . 1.555(14) ?
C241 C242' . . 1.66(3) ?
C241 C243' . . 1.51(4) ?
C241 C244' . . 1.32(4) ?
C242 C242' . . 1.56(4) ?
C242 C244' . . 1.40(4) ?
C242 H242a . . .976 ?
C242 H242b . . .965 ?
C242 H242c . . .913 ?
C243 H243a . . .943 ?
C243 H243b . . .936 ?
C243 H243c . . 1.006 ?
C244 H244a . . .935 ?
C244 H244b . . .939 ?
C244 H244c . . .970 ?
C242' H242'a . . .99 ?
C242' H242'b . . .97 ?
C242' H242'c . . .95 ?
C243' H243'a . . .92 ?
C243' H243'b . . .95 ?
C243' H243'c . . 1.07 ?
C244' H244'a . . .99 ?
C244' H244'b . . .96 ?
C244' H244'c . . .93 ?
C25 C26 . . 1.390(9) ?
C25 H25 . . .967 ?
C26 C2 . . 1.528(10) ?
C2 H2a . . .951 ?
C2 H2b . . .972 ?
O31 C31 . . 1.391(8) ?
O31 H31 . . .937 ?
C31 C32 . . 1.405(10) ?
C31 C36 . . 1.403(9) ?
C32 C33 . . 1.381(9) ?
C32 C4 . . 1.530(9) ?
C33 C34 . . 1.419(8) ?
C33 H33 . . .943 ?
C34 C341 . . 1.508(10) ?
C34 C35 . . 1.392(10) ?
C341 C342 . . 1.548(15) ?
C341 C343 . . 1.518(12) ?
C341 C344 . . 1.573(12) ?
C341 C342' . . 1.33(5) ?
C341 C343' . . 1.66(5) ?
C341 C344' . . 1.61(5) ?
C342 H342a . . .938 ?
C342 H342b . . .974 ?
C342 H342c . . .925 ?
C343 H343a . . .942 ?
C343 H343b . . .903 ?
C343 H343c . . 1.008 ?
C344 H344a . . .943 ?
C344 H344b . . .963 ?
C344 H344c . . .954 ?
C342' H342'a . . .98 ?
C342' H342'b . . 1.05 ?
C342' H342'c . . .86 ?
C343' H343'a . . .88 ?
C343' H343'b . . .85 ?
C343' H343'c . . .99 ?
C344' H344'a . . .95 ?
C344' H344'b . . .98 ?
C344' H344'c . . 1.05 ?
C35 C36 . . 1.392(10) ?
C35 H35 . . .958 ?
C36 C3 . . 1.509(10) ?
C3 H3a . . .975 ?
C3 H3b . . .948 ?
O41 C41 . . 1.363(7) ?
O41 H41 . . .876 ?
C41 C42 . . 1.409(10) ?
C41 C46 . . 1.390(11) ?
C42 C43 . . 1.389(9) ?
C43 C44 . . 1.399(11) ?
C43 H43 . . .965 ?
C44 C441 . . 1.503(10) ?
C44 C45 . . 1.414(10) ?
C441 C442 . . 1.539(12) ?
C441 C443 . . 1.50(2) ?
C441 C444 . . 1.638(15) ?
C441 C442' . . 1.43(4) ?
C441 C443' . . 1.83(3) ?
C441 C444' . . 1.48(4) ?
C442 H442a . . .937 ?
C442 H442b . . .986 ?
C442 H442c . . .930 ?
C443 H443a . . .963 ?
C443 H443b . . .874 ?
C443 H443c . . .998 ?
C444 H444a . . .963 ?
C444 H444b . . .955 ?
C444 H444c . . .950 ?
C442' H442'a . . .92 ?
C442' H442'b . . 1.07 ?
C442' H442'c . . .93 ?
C443' H443'a . . .97 ?
C443' H443'b . . .93 ?
C443' H443'c . . .95 ?
C444' H444'a . . .95 ?
C444' H444'b . . .88 ?
C444' H444'c . . 1.02 ?
C45 C46 . . 1.399(9) ?
C45 H45 . . .946 ?
C46 C4 . . 1.506(10) ?
C4 H4a . . .962 ?
C4 H4b . . .937 ?
N01 C011 . . 1.108(12) ?
C011 C012 . . 1.416(10) ?
C012 H012a . . .939 ?
C012 H012b . . .966 ?
C012 H012c . . .981 ?
N02 C021 . . 1.17(4) ?
C021 C022 . . 1.45(4) ?
C022 H022a . . .94 ?
C022 H022b . . .95 ?
C022 H022c . . .97 ?

loop_
_geom_hbond_atom_site_label_D
_geom_hbond_atom_site_label_H
_geom_hbond_atom_site_label_A
_geom_hbond_site_symmetry_D
_geom_hbond_site_symmetry_H
_geom_hbond_site_symmetry_A
_geom_hbond_distance_DH
_geom_hbond_distance_HA
_geom_hbond_distance_DA
_geom_hbond_angle_DHA
_geom_hbond_publ_flag
? ? ? ? ? ? ? ? ? ? ?

loop_
_geom_torsion_atom_site_label_1
_geom_torsion_atom_site_label_2
_geom_torsion_atom_site_label_3
_geom_torsion_atom_site_label_4
_geom_torsion_site_symmetry_1
_geom_torsion_site_symmetry_2
_geom_torsion_site_symmetry_3
_geom_torsion_site_symmetry_4
_geom_torsion
_geom_torsion_publ_flag
? ? ? ? ? ? ? ? ? ?
